data_2001961
loop_
_publ_author_name
'Meetsma, A.'
'Boer, T. S.'
'Haitjema, H. J.'
'Tan, Y. Y.'

_publ_section_title
;
 Structure of 4-[4'-(dimethylamino)phenylazo]phenyl acrylate (1) and
 4-[4'-(dimethylamino)phenylazo]phenyl methacrylate (2)
;
_journal_issue 2
_journal_name_full 'Acta Crystallographica Section C'
_journal_page_first 288
_journal_page_last 292
_journal_paper_doi 10.1107/S0108270192007029
_journal_volume 49
_journal_year 1993
_chemical_formula_moiety 'C17 H17 N3 O2'
_chemical_formula_sum 'C17 H17 N3 O2'
_chemical_formula_weight 295.34
_symmetry_cell_setting orthorhombic
_symmetry_space_group_name_Hall 'F 2 -2d'
_symmetry_space_group_name_H-M 'F d d 2'
_cell_angle_alpha 90
_cell_angle_beta 90
_cell_angle_gamma 90
_cell_formula_units_Z 16
_cell_length_a 23.345(2)
_cell_length_b 40.671(4)
_cell_length_c 6.5610(10)
_cell_volume 6229.4(12)
_diffrn_radiation_type Mo
_diffrn_radiation_wavelength 0.71073
_exptl_absorpt_coefficient_mu 0.08
_exptl_crystal_density_diffrn 1.260
_exptl_crystal_F_000 2496
_cod_data_source_file ab1013.cif
_cod_data_source_block ab1013_structure_2_of_2
_cod_database_code 2001961

loop_
_atom_site_label
_atom_site_fract_x
_atom_site_fract_y
_atom_site_fract_z
_atom_site_U_iso_or_equiv
O(1) .4535(4) .0384(3) -.60510 .082(5)
O(2) .5265(4) .0687(2) -.506(2) .080(5)
N(1) .1837(5) .0784(3) .894(3) .068(6)
N(2) .3145(5) .0720(3) .185(2) .057(5)
N(3) .3275(4) .0436(3) .118(2) .046(4)
C(1) .2150(6) .0759(4) .715(3) .058(6)
C(2) .2276(5) .0451(4) .632(3) .063(6)
C(3) .2598(5) .0439(3) .461(3) .042(5)
C(4) .2800(6) .0714(4) .358(3) .053(7)
C(5) .2653(6) .1019(4) .441(3) .065(7)
C(6) .2336(6) .1039(4) .619(3) .058(6)
C(7) .3610(6) .0448(4) -.057(4) .065(8)
C(8) .3858(6) .0152(4) -.117(3) .067(7)
C(9) .4176(6) .0135(4) -.295(3) .061(7)
C(10) .4263(6) .0408(5) -.408(2) .060(7)
C(11) .4029(6) .0710(4) -.361(3) .065(7)
C(12) .3709(6) .0720(4) -.180(3) .063(7)
C(13) .1680(5) .0492(3) 1.002(3) .079(7)
C(14) .1716(6) .1089(3) .993(3) .089(7)
C(15) .5015(7) .0550(4) -.631(4) .080(9)
C(16) .5173(9) .0544(4) -.856(4) .0981000
C(17) .5559(7) .0694(4) -.933(3) .12110(10)

loop_
_geom_angle_atom_site_label_1
_geom_angle_atom_site_label_2
_geom_angle_atom_site_label_3
_geom_angle
C(2) C(3) C(4) 124.3(14)
N(2) C(4) C(3) 127.4(15)
N(2) C(4) C(5) 116.4(15)
C(3) C(4) C(5) 116.2(16)
C(4) C(5) C(6) 120.8(16)
C(10) O(1) C(15) 117.0(14)
C(1) N(1) C(13) 119.6(13)
C(1) N(1) C(14) 123.6(14)
C(13) N(1) C(14) 116.4(16)
N(3) N(2) C(4) 113.8(12)
N(2) N(3) C(7) 112.8(12)
N(1) C(1) C(2) 120.4(15)
N(1) C(1) C(6) 119.6(15)
C(2) C(1) C(6) 119.9(17)
C(1) C(2) C(3) 118.2(15)
C(7) C(12) C(11) 123.9(16)
O(1) C(15) O(2) 126(2)
O(1) C(15) C(16) 108.8(17)
O(2) C(15) C(16) 125.2(17)
C(15) C(16) C(17) 126(2)
C(1) C(6) C(5) 120.5(16)
N(3) C(7) C(8) 115.9(16)
N(3) C(7) C(12) 127.0(15)
C(8) C(7) C(12) 117.1(19)
C(7) C(8) C(9) 120.3(17)
C(8) C(9) C(10) 120.2(15)
O(1) C(10) C(9) 120.1(16)
O(1) C(10) C(11) 115.8(15)
C(9) C(10) C(11) 123.4(14)
C(10) C(11) C(12) 115.2(15)

loop_
_geom_bond_atom_site_label_1
_geom_bond_atom_site_label_2
_geom_bond_distance
O(1) C(10) 1.444(14)
O(1) C(15) 1.319(19)
O(2) C(15) 1.15(2)
N(1) C(1) 1.39(3)
N(1) C(13) 1.43(2)
N(1) C(14) 1.43(2)
N(2) N(3) 1.273(17)
N(2) C(4) 1.39(2)
N(3) C(7) 1.39(3)
C(1) C(2) 1.40(2)
C(1) C(6) 1.37(2)
C(2) C(3) 1.35(2)
C(3) C(4) 1.39(2)
C(4) C(5) 1.40(2)
C(5) C(6) 1.38(3)
C(7) C(8) 1.39(2)
C(7) C(12) 1.39(3)
C(8) C(9) 1.39(3)
C(9) C(10) 1.35(3)
C(10) C(11) 1.38(3)
C(11) C(12) 1.40(3)
C(15) C(16) 1.52(4)
C(16) C(17) 1.20(3)
